data_7208320
loop_
_publ_author_name
'Zhou, Fei-Xia'
'Zheng, Zheng'
'Zhou, Hong-Ping'
'Ke, Wei-Zai'
'Wang, Jian-Qing'
'Yu, Zhi-Peng'
'Jin, Feng'
'Yang, Jia-Xiang'
'Wu, Jie-Ying'
'Tian, Yu-Peng'

_publ_section_title
;
 A new 2,2&#x2032;:6&#x2032;,2&#x2032;&#x2032;-terpyridine-based ligand
 and its complexes: structures, photophysical properties and DFT
 calculations to evaluate the halogen effect on the TPA
;
_journal_issue 17
_journal_name_full CrystEngComm
_journal_page_first 5613
_journal_paper_doi 10.1039/c2ce25467k
_journal_volume 14
_journal_year 2012
_chemical_formula_sum 'C31 H22 I2 N6 Zn'
_chemical_formula_weight 797.77
_chemical_name_systematic
;
?
;
_space_group_IT_number 15
_symmetry_cell_setting monoclinic
_symmetry_space_group_name_Hall '-C 2yc'
_symmetry_space_group_name_H-M 'C 1 2/c 1'
_atom_sites_solution_hydrogens geom
_atom_sites_solution_primary direct
_atom_sites_solution_secondary difmap
_audit_creation_method SHELXL-97
_cell_angle_alpha 90.000(5)
_cell_angle_beta 112.864(5)
_cell_angle_gamma 90.000(5)
_cell_formula_units_Z 8
_cell_length_a 14.682(5)
_cell_length_b 26.740(5)
_cell_length_c 17.568(5)
_cell_measurement_reflns_used 2405
_cell_measurement_temperature 298(2)
_cell_measurement_theta_max 19.35
_cell_measurement_theta_min 2.43
_cell_volume 6355(3)
_computing_cell_refinement 'Bruker SMART'
_computing_data_collection 'Bruker SMART'
_computing_data_reduction 'Bruker SAINT'
_computing_molecular_graphics 'Bruker SHELXTL'
_computing_publication_material 'Bruker SHELXTL'
_computing_structure_refinement 'SHELXL-97 (Sheldrick, 1997)'
_computing_structure_solution 'SHELXS-97 (Sheldrick, 1990)'
_diffrn_ambient_temperature 298(2)
_diffrn_measured_fraction_theta_full 0.998
_diffrn_measured_fraction_theta_max 0.998
_diffrn_measurement_device_type 'CCD area detector'
_diffrn_measurement_method 'phi and omega scans'
_diffrn_radiation_monochromator graphite
_diffrn_radiation_source 'fine-focus sealed tube'
_diffrn_radiation_type MoK\a
_diffrn_radiation_wavelength 0.71069
_diffrn_reflns_av_R_equivalents 0.0655
_diffrn_reflns_av_sigmaI/netI 0.0864
_diffrn_reflns_limit_h_max 14
_diffrn_reflns_limit_h_min -17
_diffrn_reflns_limit_k_max 31
_diffrn_reflns_limit_k_min -31
_diffrn_reflns_limit_l_max 20
_diffrn_reflns_limit_l_min -20
_diffrn_reflns_number 17809
_diffrn_reflns_theta_full 25.00
_diffrn_reflns_theta_max 25.00
_diffrn_reflns_theta_min 1.52
_exptl_absorpt_coefficient_mu 2.751
_exptl_absorpt_correction_T_max 0.6092
_exptl_absorpt_correction_T_min 0.4925
_exptl_absorpt_correction_type none
_exptl_crystal_density_diffrn 1.753
_exptl_crystal_density_method 'not measured'
_exptl_crystal_F_000 3264
_exptl_crystal_size_max 0.30
_exptl_crystal_size_mid 0.20
_exptl_crystal_size_min 0.20
_refine_diff_density_max 1.472
_refine_diff_density_min -1.315
_refine_diff_density_rms 0.109
_refine_ls_extinction_coef 0.00004(6)
_refine_ls_extinction_expression Fc^*^=kFc[1+0.001xFc^2^\l^3^/sin(2\q)]^-1/4^
_refine_ls_extinction_method SHELXL
_refine_ls_goodness_of_fit_ref 1.020
_refine_ls_hydrogen_treatment constr
_refine_ls_matrix_type full
_refine_ls_number_parameters 362
_refine_ls_number_reflns 5596
_refine_ls_number_restraints 16
_refine_ls_restrained_S_all 1.033
_refine_ls_R_factor_all 0.1475
_refine_ls_R_factor_gt 0.0735
_refine_ls_shift/su_max 0.002
_refine_ls_shift/su_mean 0.000
_refine_ls_structure_factor_coef Fsqd
_refine_ls_weighting_details 'calc w=1/[\s^2^(Fo^2^)+(0.1000P)^2^+0.0716P] where P=(Fo^2^+2Fc^2^)/3'
_refine_ls_weighting_scheme calc
_refine_ls_wR_factor_gt 0.1942
_refine_ls_wR_factor_ref 0.2193
_reflns_number_gt 2416
_reflns_number_total 5596
_reflns_threshold_expression >2sigma(I)
_cod_data_source_file c2ce25467k.txt
_cod_data_source_block 3939
_cod_depositor_comments
;
The following automatic conversions were performed:

'_symmetry_cell_setting' value 'Monoclinic' changed to 'monoclinic'
according to /home/saulius/struct/CIF-dictionaries/cif_core.dic
dictionary named 'cif_core.dic' version 2.4.1 from 2010-06-29.

Automatic conversion script
Id: cif_fix_values 1891 2012-01-12 08:04:46Z andrius 
;
_cod_original_sg_symbol_H-M 'C2/c '
_cod_database_code 7208320

loop_
_symmetry_equiv_pos_as_xyz
'x, y, z'
'-x, y, -z+1/2'
'x+1/2, y+1/2, z'
'-x+1/2, y+1/2, -z+1/2'
'-x, -y, -z'
'x, -y, z-1/2'
'-x+1/2, -y+1/2, -z'
'x+1/2, -y+1/2, z-1/2'

loop_
_atom_site_label
_atom_site_type_symbol
_atom_site_fract_x
_atom_site_fract_y
_atom_site_fract_z
_atom_site_U_iso_or_equiv
_atom_site_adp_type
_atom_site_occupancy
_atom_site_symmetry_multiplicity
_atom_site_calc_flag
_atom_site_refinement_flags
I2 I -0.07313(9) 0.65052(3) -0.11600(5) 0.1218(5) Uani 1 1 d .
Zn1 Zn -0.11737(10) 0.62611(4) 0.00972(7) 0.0843(5) Uani 1 1 d .
I1 I -0.28560(7) 0.65309(3) 0.01208(8) 0.1397(5) Uani 1 1 d .
N2 N -0.0193(6) 0.5836(3) 0.1068(5) 0.069(2) Uani 1 1 d .
N4 N 0.6938(7) 0.2890(3) 0.8220(5) 0.089(3) Uani 1 1 d .
C24 C -0.1922(8) 0.4457(4) -0.0517(7) 0.082(3) Uani 1 1 d .
H24 H -0.2075 0.4118 -0.0595 0.098 Uiso 1 1 calc R
N1 N -0.0255(8) 0.6801(3) 0.0968(6) 0.098(3) Uani 1 1 d .
N3 N -0.1535(6) 0.5469(3) -0.0248(5) 0.078(2) Uani 1 1 d .
C22 C -0.0989(7) 0.5124(3) 0.0300(6) 0.071(3) Uani 1 1 d .
C27 C 0.0459(9) 0.6628(4) 0.1687(7) 0.084(3) Uani 1 1 d .
C1 C 0.8016(10) 0.2776(6) 0.9363(8) 0.114(4) Uani 1 1 d .
H1 H 0.8511 0.2832 0.9881 0.137 Uiso 1 1 calc R
C28 C 0.1074(9) 0.6939(4) 0.2284(8) 0.103(4) Uani 1 1 d .
H28 H 0.1544 0.6804 0.2763 0.123 Uiso 1 1 calc R
N6 N 0.7717(9) 0.2305(4) 0.9091(8) 0.126(4) Uani 1 1 d .
C3 C 0.6296(8) 0.3137(4) 0.7481(7) 0.084(3) Uani 1 1 d .
C21 C 0.0464(7) 0.5058(3) 0.1682(6) 0.073(3) Uani 1 1 d .
H21 H 0.0442 0.4712 0.1631 0.087 Uiso 1 1 calc R
N5 N 0.7587(7) 0.3143(3) 0.8876(6) 0.093(3) Uani 1 1 d .
C5 C 0.5658(14) 0.3901(5) 0.6798(12) 0.157(6) Uani 1 1 d .
H5 H 0.5663 0.4248 0.6777 0.188 Uiso 1 1 calc R
C13 C 0.2629(9) 0.5217(5) 0.3714(8) 0.117(4) Uani 1 1 d .
H13 H 0.2658 0.5565 0.3750 0.141 Uiso 1 1 calc R
C8 C 0.5707(9) 0.2885(4) 0.6831(7) 0.111(4) Uani 1 1 d .
H8 H 0.5729 0.2537 0.6818 0.133 Uiso 1 1 calc R
C17 C 0.1183(8) 0.5280(4) 0.2383(6) 0.081(3) Uani 1 1 d .
C31 C -0.0354(10) 0.7329(4) 0.0868(8) 0.114(4) Uani 1 1 d .
H31 H -0.0841 0.7460 0.0393 0.136 Uiso 1 1 calc R
C14 C 0.1913(9) 0.5000(4) 0.3039(6) 0.087(3) Uani 1 1 d .
C15 C 0.1863(10) 0.4471(4) 0.3021(7) 0.114(4) Uani 1 1 d .
H15 H 0.1381 0.4299 0.2591 0.137 Uiso 1 1 calc R
C25 C -0.2490(8) 0.4811(4) -0.1118(7) 0.089(3) Uani 1 1 d .
H25 H -0.2988 0.4714 -0.1613 0.107 Uiso 1 1 calc R
C2 C 0.7055(9) 0.2392(4) 0.8385(8) 0.103(4) Uani 1 1 d .
H2 H 0.6692 0.2145 0.8021 0.124 Uiso 1 1 calc R
C4 C 0.6312(9) 0.3654(4) 0.7529(7) 0.114(5) Uani 1 1 d .
H4 H 0.6715 0.3827 0.7998 0.137 Uiso 1 1 calc R
C19 C 0.0484(8) 0.6074(3) 0.1724(6) 0.071(3) Uani 1 1 d .
C12 C 0.3307(10) 0.4941(7) 0.4340(8) 0.144(6) Uani 1 1 d .
H12 H 0.3783 0.5116 0.4768 0.172 Uiso 1 1 calc R
C18 C 0.1169(8) 0.5815(4) 0.2388(6) 0.085(3) Uani 1 1 d .
H18 H 0.1617 0.5990 0.2835 0.102 Uiso 1 1 calc R
C23 C -0.1170(8) 0.4609(4) 0.0158(7) 0.080(3) Uani 1 1 d .
H23 H -0.0769 0.4377 0.0532 0.096 Uiso 1 1 calc R
C20 C -0.0207(7) 0.5343(3) 0.1071(6) 0.069(3) Uani 1 1 d .
C30 C 0.0255(11) 0.7651(5) 0.1460(10) 0.122(5) Uani 1 1 d .
H30 H 0.0179 0.7995 0.1387 0.146 Uiso 1 1 calc R
C10 C 0.4071(12) 0.4233(7) 0.5068(10) 0.188(6) Uani 1 1 d DU
H10 H 0.4494 0.4480 0.5386 0.226 Uiso 1 1 calc R
C26 C -0.2263(8) 0.5302(4) -0.0928(7) 0.094(4) Uani 1 1 d .
H26 H -0.2646 0.5539 -0.1303 0.113 Uiso 1 1 calc R
C16 C 0.2578(13) 0.4219(5) 0.3686(10) 0.154(7) Uani 1 1 d .
H16 H 0.2559 0.3872 0.3674 0.185 Uiso 1 1 calc R
C6 C 0.5017(11) 0.3640(8) 0.6120(8) 0.125(6) Uani 1 1 d D
C7 C 0.5056(11) 0.3153(7) 0.6168(8) 0.124(5) Uani 1 1 d .
H7 H 0.4614 0.2972 0.5726 0.149 Uiso 1 1 calc R
C9 C 0.4338(13) 0.3823(7) 0.5388(11) 0.197(6) Uani 1 1 d DU
H9 H 0.3986 0.3566 0.5042 0.236 Uiso 1 1 calc R
C29 C 0.1002(10) 0.7451(5) 0.2183(9) 0.115(4) Uani 1 1 d .
H29 H 0.1435 0.7662 0.2581 0.138 Uiso 1 1 calc R
C11 C 0.3334(13) 0.4447(9) 0.4380(11) 0.171(6) Uani 1 1 d DU

loop_
_atom_site_aniso_label
_atom_site_aniso_U_11
_atom_site_aniso_U_22
_atom_site_aniso_U_33
_atom_site_aniso_U_23
_atom_site_aniso_U_13
_atom_site_aniso_U_12
I2 0.1961(11) 0.0719(5) 0.0806(6) 0.0140(4) 0.0353(6) 0.0040(5)
Zn1 0.0915(10) 0.0621(7) 0.0746(8) 0.0103(6) 0.0053(7) 0.0163(6)
I1 0.1043(8) 0.0952(7) 0.2015(12) 0.0078(6) 0.0397(7) 0.0307(5)
N2 0.078(6) 0.055(4) 0.061(5) 0.001(4) 0.013(5) 0.017(4)
N4 0.092(7) 0.065(5) 0.079(6) 0.010(5) -0.001(5) 0.012(5)
C24 0.076(8) 0.071(7) 0.090(8) 0.002(6) 0.025(7) -0.002(6)
N1 0.129(8) 0.058(5) 0.100(7) 0.007(5) 0.035(7) 0.018(5)
N3 0.079(6) 0.060(5) 0.074(5) 0.007(4) 0.005(5) 0.008(4)
C22 0.073(7) 0.063(6) 0.065(6) -0.002(5) 0.013(6) 0.017(5)
C27 0.095(9) 0.067(6) 0.085(8) -0.004(6) 0.030(7) 0.010(6)
C1 0.101(10) 0.128(12) 0.081(9) -0.009(9) 0.000(8) 0.002(9)
C28 0.119(10) 0.067(7) 0.096(9) -0.007(6) 0.014(8) 0.008(7)
N6 0.125(9) 0.106(9) 0.098(8) 0.033(7) -0.010(7) 0.015(7)
C3 0.096(8) 0.056(6) 0.081(8) 0.024(6) 0.015(7) 0.025(6)
C21 0.085(7) 0.054(5) 0.055(6) 0.008(5) 0.001(6) 0.012(5)
N5 0.084(7) 0.087(6) 0.067(6) 0.002(5) -0.014(5) -0.001(5)
C5 0.195(17) 0.084(9) 0.161(16) 0.054(10) 0.035(14) 0.061(10)
C13 0.085(9) 0.122(10) 0.097(10) 0.013(8) -0.016(8) 0.006(8)
C8 0.130(11) 0.072(7) 0.071(8) -0.014(6) -0.026(7) 0.003(7)
C17 0.104(9) 0.064(6) 0.070(7) 0.008(5) 0.027(7) 0.017(6)
C31 0.150(12) 0.078(8) 0.097(9) 0.008(7) 0.031(9) 0.013(8)
C14 0.104(9) 0.083(7) 0.064(7) 0.022(6) 0.022(7) 0.038(7)
C15 0.144(12) 0.090(8) 0.079(8) 0.016(6) 0.010(8) 0.050(8)
C25 0.077(8) 0.088(8) 0.088(8) -0.006(7) 0.016(7) 0.003(6)
C2 0.107(10) 0.070(7) 0.108(10) 0.007(7) 0.015(9) 0.007(7)
C4 0.119(10) 0.083(8) 0.086(8) 0.005(6) -0.020(7) -0.001(7)
C19 0.083(7) 0.057(5) 0.070(7) 0.016(5) 0.027(6) 0.017(5)
C12 0.097(10) 0.215(18) 0.089(10) 0.076(11) 0.003(8) 0.050(11)
C18 0.090(8) 0.077(7) 0.074(7) 0.003(6) 0.015(6) 0.016(6)
C23 0.083(8) 0.072(7) 0.066(7) 0.008(5) 0.009(6) 0.006(6)
C20 0.075(7) 0.050(5) 0.077(7) -0.003(5) 0.024(6) 0.011(5)
C30 0.142(13) 0.080(8) 0.142(13) -0.039(9) 0.053(11) -0.019(9)
C10 0.141(10) 0.270(16) 0.155(10) 0.095(10) 0.060(8) 0.111(10)
C26 0.086(8) 0.073(7) 0.082(8) 0.000(6) -0.011(7) 0.008(6)
C16 0.205(17) 0.101(10) 0.123(12) 0.032(9) 0.027(12) 0.088(11)
C6 0.087(10) 0.191(16) 0.072(9) 0.028(11) 0.004(7) 0.076(11)
C7 0.127(12) 0.148(13) 0.068(8) -0.002(9) 0.005(8) 0.031(11)
C9 0.151(11) 0.280(17) 0.165(11) 0.091(11) 0.066(10) 0.107(11)
C29 0.124(11) 0.083(9) 0.101(10) -0.022(7) 0.004(9) -0.005(8)
C11 0.138(11) 0.251(16) 0.117(10) 0.113(10) 0.043(9) 0.111(10)

loop_
_atom_type_symbol
_atom_type_description
_atom_type_scat_dispersion_real
_atom_type_scat_dispersion_imag
_atom_type_scat_source
C C 0.0033 0.0016 'International Tables Vol C Tables 4.2.6.8 and 6.1.1.4'
H H 0.0000 0.0000 'International Tables Vol C Tables 4.2.6.8 and 6.1.1.4'
N N 0.0061 0.0033 'International Tables Vol C Tables 4.2.6.8 and 6.1.1.4'
Zn Zn 0.2839 1.4301 'International Tables Vol C Tables 4.2.6.8 and 6.1.1.4'
I I -0.4742 1.8119 'International Tables Vol C Tables 4.2.6.8 and 6.1.1.4'
Cl Cl 0.1484 0.1585 'International Tables Vol C Tables 4.2.6.8 and 6.1.1.4'

loop_
_geom_angle_atom_site_label_1
_geom_angle_atom_site_label_2
_geom_angle_atom_site_label_3
_geom_angle
N2 Zn1 N1 75.0(3)
N2 Zn1 N3 73.6(3)
N1 Zn1 N3 148.7(3)
N2 Zn1 I1 119.8(2)
N1 Zn1 I1 98.1(3)
N3 Zn1 I1 98.2(2)
N2 Zn1 I2 120.4(2)
N1 Zn1 I2 98.1(3)
N3 Zn1 I2 96.8(2)
I1 Zn1 I2 119.70(5)
C20 N2 C19 118.2(8)
C20 N2 Zn1 122.7(7)
C19 N2 Zn1 119.1(6)
C2 N4 N5 108.5(9)
C2 N4 C3 128.9(10)
N5 N4 C3 122.5(8)
C23 C24 C25 120.0(10)
C23 C24 H24 120.0
C25 C24 H24 120.0
C27 N1 C31 116.9(10)
C27 N1 Zn1 118.3(7)
C31 N1 Zn1 124.8(8)
C22 N3 C26 117.2(8)
C22 N3 Zn1 116.6(6)
C26 N3 Zn1 126.2(7)
N3 C22 C23 121.6(9)
N3 C22 C20 114.0(8)
C23 C22 C20 124.3(9)
C28 C27 N1 122.9(10)
C28 C27 C19 125.2(10)
N1 C27 C19 111.9(9)
N5 C1 N6 117.6(11)
N5 C1 H1 121.2
N6 C1 H1 121.2
C29 C28 C27 120.6(11)
C29 C28 H28 119.7
C27 C28 H28 119.7
C2 N6 C1 101.2(11)
C8 C3 C4 123.6(10)
C8 C3 N4 121.9(9)
C4 C3 N4 114.5(10)
C20 C21 C17 121.3(9)
C20 C21 H21 119.4
C17 C21 H21 119.4
C1 N5 N4 100.7(9)
C6 C5 C4 122.2(13)
C6 C5 H5 118.9
C4 C5 H5 118.9
C14 C13 C12 122.4(14)
C14 C13 H13 118.8
C12 C13 H13 118.8
C3 C8 C7 118.0(11)
C3 C8 H8 121.0
C7 C8 H8 121.0
C14 C17 C21 123.6(9)
C14 C17 C18 121.5(10)
C21 C17 C18 114.8(9)
C30 C31 N1 121.4(12)
C30 C31 H31 119.3
N1 C31 H31 119.3
C13 C14 C17 123.5(11)
C13 C14 C15 117.3(10)
C17 C14 C15 119.0(11)
C14 C15 C16 116.4(12)
C14 C15 H15 121.8
C16 C15 H15 121.8
C26 C25 C24 116.2(10)
C26 C25 H25 121.9
C24 C25 H25 121.9
N6 C2 N4 112.0(11)
N6 C2 H2 124.0
N4 C2 H2 124.0
C3 C4 C5 114.6(11)
C3 C4 H4 122.7
C5 C4 H4 122.7
N2 C19 C18 122.3(9)
N2 C19 C27 115.7(8)
C18 C19 C27 122.0(10)
C13 C12 C11 125.2(17)
C13 C12 H12 117.4
C11 C12 H12 117.4
C19 C18 C17 119.9(10)
C19 C18 H18 120.1
C17 C18 H18 120.1
C24 C23 C22 119.5(10)
C24 C23 H23 120.3
C22 C23 H23 120.3
N2 C20 C21 123.5(9)
N2 C20 C22 113.0(8)
C21 C20 C22 123.4(8)
C31 C30 C29 119.3(12)
C31 C30 H30 120.3
C29 C30 H30 120.3
C9 C10 C11 140(2)
C9 C10 H10 109.9
C11 C10 H10 109.9
N3 C26 C25 125.3(10)
N3 C26 H26 117.4
C25 C26 H26 117.4
C11 C16 C15 126.1(14)
C11 C16 H16 117.0
C15 C16 H16 117.0
C5 C6 C7 116.7(12)
C5 C6 C9 129(2)
C7 C6 C9 114.4(19)
C6 C7 C8 124.6(13)
C6 C7 H7 117.7
C8 C7 H7 117.7
C10 C9 C6 137(2)
C10 C9 H9 111.4
C6 C9 H9 111.4
C28 C29 C30 118.8(12)
C28 C29 H29 120.6
C30 C29 H29 120.6
C16 C11 C10 130(2)
C16 C11 C12 112.6(12)
C10 C11 C12 117(2)

loop_
_geom_bond_atom_site_label_1
_geom_bond_atom_site_label_2
_geom_bond_distance
I2 Zn1 2.6155(17)
Zn1 N2 2.088(7)
Zn1 N1 2.153(9)
Zn1 N3 2.210(8)
Zn1 I1 2.5890(19)
N2 C20 1.319(10)
N2 C19 1.353(11)
N4 C2 1.359(12)
N4 N5 1.355(11)
N4 C3 1.435(12)
C24 C23 1.331(12)
C24 C25 1.424(14)
C24 H24 0.9300
N1 C27 1.371(13)
N1 C31 1.424(13)
N3 C22 1.350(11)
N3 C26 1.334(12)
C22 C23 1.406(13)
C22 C20 1.513(13)
C27 C28 1.367(14)
C27 C19 1.485(13)
C1 N5 1.294(14)
C1 N6 1.357(16)
C1 H1 0.9300
C28 C29 1.379(14)
C28 H28 0.9300
N6 C2 1.266(14)
C3 C8 1.319(13)
C3 C4 1.384(14)
C21 C20 1.372(12)
C21 C17 1.405(13)
C21 H21 0.9300
C5 C6 1.38(2)
C5 C4 1.432(18)
C5 H5 0.9300
C13 C14 1.373(14)
C13 C12 1.376(16)
C13 H13 0.9300
C8 C7 1.385(16)
C8 H8 0.9300
C17 C14 1.441(13)
C17 C18 1.433(14)
C31 C30 1.378(16)
C31 H31 0.9300
C14 C15 1.416(14)
C15 C16 1.403(17)
C15 H15 0.9300
C25 C26 1.362(13)
C25 H25 0.9300
C2 H2 0.9300
C4 H4 0.9300
C19 C18 1.392(13)
C12 C11 1.32(3)
C12 H12 0.9300
C18 H18 0.9300
C23 H23 0.9300
C30 C29 1.420(19)
C30 H30 0.9300
C10 C9 1.224(9)
C10 C11 1.394(14)
C10 H10 0.9300
C26 H26 0.9300
C16 C11 1.43(2)
C16 H16 0.9300
C6 C7 1.31(2)
C6 C9 1.375(15)
C7 H7 0.9300
C9 H9 0.9300
C29 H29 0.9300

loop_
_geom_torsion_atom_site_label_1
_geom_torsion_atom_site_label_2
_geom_torsion_atom_site_label_3
_geom_torsion_atom_site_label_4
_geom_torsion
N1 Zn1 N2 C20 -179.7(8)
N3 Zn1 N2 C20 -0.7(7)
I1 Zn1 N2 C20 89.5(7)
I2 Zn1 N2 C20 -89.1(8)
N1 Zn1 N2 C19 0.5(7)
N3 Zn1 N2 C19 179.5(8)
I1 Zn1 N2 C19 -90.3(7)
I2 Zn1 N2 C19 91.1(7)
N2 Zn1 N1 C27 -1.1(8)
N3 Zn1 N1 C27 -2.9(12)
I1 Zn1 N1 C27 117.7(8)
I2 Zn1 N1 C27 -120.6(8)
N2 Zn1 N1 C31 -178.8(10)
N3 Zn1 N1 C31 179.4(8)
I1 Zn1 N1 C31 -60.0(9)
I2 Zn1 N1 C31 61.7(9)
N2 Zn1 N3 C22 0.4(7)
N1 Zn1 N3 C22 2.2(11)
I1 Zn1 N3 C22 -118.4(7)
I2 Zn1 N3 C22 120.2(7)
N2 Zn1 N3 C26 177.6(10)
N1 Zn1 N3 C26 179.4(9)
I1 Zn1 N3 C26 58.8(9)
I2 Zn1 N3 C26 -62.7(9)
C26 N3 C22 C23 0.7(15)
Zn1 N3 C22 C23 178.2(8)
C26 N3 C22 C20 -177.6(9)
Zn1 N3 C22 C20 -0.1(11)
C31 N1 C27 C28 -1.4(17)
Zn1 N1 C27 C28 -179.2(9)
C31 N1 C27 C19 179.4(10)
Zn1 N1 C27 C19 1.5(12)
N1 C27 C28 C29 -0.4(19)
C19 C27 C28 C29 178.7(11)
N5 C1 N6 C2 0.0(18)
C2 N4 C3 C8 -0.3(19)
N5 N4 C3 C8 176.2(12)
C2 N4 C3 C4 176.4(12)
N5 N4 C3 C4 -7.1(16)
N6 C1 N5 N4 0.3(16)
C2 N4 N5 C1 -0.5(13)
C3 N4 N5 C1 -177.6(11)
C4 C3 C8 C7 -1(2)
N4 C3 C8 C7 175.0(12)
C20 C21 C17 C14 -179.2(10)
C20 C21 C17 C18 -1.7(15)
C27 N1 C31 C30 1.4(18)
Zn1 N1 C31 C30 179.1(10)
C12 C13 C14 C17 178.8(12)
C12 C13 C14 C15 3(2)
C21 C17 C14 C13 178.4(12)
C18 C17 C14 C13 1.1(18)
C21 C17 C14 C15 -5.6(17)
C18 C17 C14 C15 177.1(11)
C13 C14 C15 C16 -2.2(19)
C17 C14 C15 C16 -178.4(12)
C23 C24 C25 C26 -4.6(16)
C1 N6 C2 N4 -0.3(16)
N5 N4 C2 N6 0.5(15)
C3 N4 C2 N6 177.4(12)
C8 C3 C4 C5 -2(2)
N4 C3 C4 C5 -178.9(13)
C6 C5 C4 C3 4(2)
C20 N2 C19 C18 1.0(15)
Zn1 N2 C19 C18 -179.2(8)
C20 N2 C19 C27 -179.6(9)
Zn1 N2 C19 C27 0.1(11)
C28 C27 C19 N2 179.7(11)
N1 C27 C19 N2 -1.1(13)
C28 C27 C19 C18 -1.0(17)
N1 C27 C19 C18 178.3(10)
C14 C13 C12 C11 -2(2)
N2 C19 C18 C17 1.2(16)
C27 C19 C18 C17 -178.1(10)
C14 C17 C18 C19 176.7(10)
C21 C17 C18 C19 -0.8(15)
C25 C24 C23 C22 4.6(16)
N3 C22 C23 C24 -2.7(16)
C20 C22 C23 C24 175.4(9)
C19 N2 C20 C21 -3.8(15)
Zn1 N2 C20 C21 176.4(8)
C19 N2 C20 C22 -179.4(8)
Zn1 N2 C20 C22 0.8(11)
C17 C21 C20 N2 4.2(16)
C17 C21 C20 C22 179.4(10)
N3 C22 C20 N2 -0.4(13)
C23 C22 C20 N2 -178.6(9)
N3 C22 C20 C21 -176.0(10)
C23 C22 C20 C21 5.7(16)
N1 C31 C30 C29 0(2)
C22 N3 C26 C25 -0.9(17)
Zn1 N3 C26 C25 -178.1(9)
C24 C25 C26 N3 2.8(18)
C14 C15 C16 C11 1(2)
C4 C5 C6 C7 -2(3)
C4 C5 C6 C9 178.6(16)
C5 C6 C7 C8 -2(3)
C9 C6 C7 C8 177.4(14)
C3 C8 C7 C6 4(2)
C11 C10 C9 C6 -171(2)
C5 C6 C9 C10 2(4)
C7 C6 C9 C10 -178(2)
C27 C28 C29 C30 2(2)
C31 C30 C29 C28 -2(2)
C15 C16 C11 C10 179.7(16)
C15 C16 C11 C12 0(3)
C9 C10 C11 C16 -6(4)
C9 C10 C11 C12 174(2)
C13 C12 C11 C16 1(3)
C13 C12 C11 C10 -179.3(14)
